data_7047876
loop_
_publ_author_name
'Papanikolaou, Michael G.'
'Hadjithoma, Sofia'
'Chatzikypraiou, Dimitra S.'
'Papaioannou, Dionysios'
'Drouza, Chryssoula'
'Tsipis, Athanassios C.'
'Miras, Haralampos N.'
'Keramidas, Anastasios D.'
'Kabanos, Themistoklis A.'

_publ_section_title
;
 Investigation of dioxygen activation by copper(ii)-iminate/aminate
 complexes.
;
_journal_issue 45
_journal_name_full 'Dalton transactions (Cambridge, England : 2003)'
_journal_page_first 16242
_journal_page_last 16254
_journal_paper_doi 10.1039/c8dt03137a
_journal_volume 47
_journal_year 2018
_chemical_formula_moiety 'C40 H26 Cu2 N8 O6'
_chemical_formula_sum 'C40 H26 Cu2 N8 O6'
_chemical_formula_weight 841.77
_space_group_crystal_system triclinic
_space_group_IT_number 2
_space_group_name_Hall '-P 1'
_space_group_name_H-M_alt 'P -1'
_symmetry_space_group_name_Hall '-P 1'
_symmetry_space_group_name_H-M 'P -1'
_atom_sites_solution_hydrogens geom
_atom_sites_solution_primary direct
_atom_sites_solution_secondary difmap
_audit_creation_method SHELXL-2018/3
_audit_update_record
;
2018-10-18 deposited with the CCDC.
2018-10-23 downloaded from the CCDC.
;
_cell_angle_alpha 114.711(4)
_cell_angle_beta 98.049(5)
_cell_angle_gamma 106.462(5)
_cell_formula_units_Z 1
_cell_length_a 9.4219(6)
_cell_length_b 10.0037(7)
_cell_length_c 10.3783(7)
_cell_measurement_reflns_used 3690
_cell_measurement_temperature 150(2)
_cell_measurement_theta_max 25.587
_cell_measurement_theta_min 2.262
_cell_volume 813.82(11)
_computing_cell_refinement 'Bruker SAINT'
_computing_data_collection 'Bruker APEX2'
_computing_data_reduction 'Bruker SAINT'
_computing_molecular_graphics Diamond3
_computing_publication_material WinGX
_computing_structure_refinement 'SHELXL-2018/3 (Sheldrick, 2018)'
_computing_structure_solution 'SHELXL-2018/3 (Sheldrick, 2018)'
_diffrn_ambient_temperature 150(2)
_diffrn_measured_fraction_theta_full 0.997
_diffrn_measured_fraction_theta_max 0.993
_diffrn_measurement_device_type 'Bruker Apex II Quazar CCD'
_diffrn_measurement_method '\w & \f scans'
_diffrn_radiation_type MoK\a
_diffrn_radiation_wavelength 0.71073
_diffrn_reflns_av_R_equivalents 0.0695
_diffrn_reflns_av_unetI/netI 0.0619
_diffrn_reflns_Laue_measured_fraction_full 0.997
_diffrn_reflns_Laue_measured_fraction_max 0.993
_diffrn_reflns_limit_h_max 11
_diffrn_reflns_limit_h_min -11
_diffrn_reflns_limit_k_max 12
_diffrn_reflns_limit_k_min -12
_diffrn_reflns_limit_l_max 12
_diffrn_reflns_limit_l_min -12
_diffrn_reflns_number 14401
_diffrn_reflns_point_group_measured_fraction_full 0.997
_diffrn_reflns_point_group_measured_fraction_max 0.993
_diffrn_reflns_theta_full 25.242
_diffrn_reflns_theta_max 26.395
_diffrn_reflns_theta_min 2.262
_diffrn_source 'fine-focus sealed tube'
_exptl_absorpt_coefficient_mu 1.375
_exptl_absorpt_correction_T_max 0.7454
_exptl_absorpt_correction_T_min 0.4705
_exptl_absorpt_correction_type empirical
_exptl_absorpt_process_details SADABS
_exptl_crystal_colour blue
_exptl_crystal_density_diffrn 1.718
_exptl_crystal_density_method none
_exptl_crystal_description block
_exptl_crystal_F_000 428
_exptl_crystal_size_max 0.120
_exptl_crystal_size_mid 0.100
_exptl_crystal_size_min 0.080
_refine_diff_density_max 0.753
_refine_diff_density_min -0.655
_refine_diff_density_rms 0.099
_refine_ls_extinction_method none
_refine_ls_goodness_of_fit_ref 1.032
_refine_ls_hydrogen_treatment constr
_refine_ls_matrix_type full
_refine_ls_number_parameters 253
_refine_ls_number_reflns 3319
_refine_ls_number_restraints 0
_refine_ls_restrained_S_all 1.032
_refine_ls_R_factor_all 0.0672
_refine_ls_R_factor_gt 0.0445
_refine_ls_shift/su_max 0.000
_refine_ls_shift/su_mean 0.000
_refine_ls_structure_factor_coef Fsqd
_refine_ls_weighting_details 'w=1/[\s^2^(Fo^2^)+(0.0409P)^2^+1.3605P] where P=(Fo^2^+2Fc^2^)/3'
_refine_ls_weighting_scheme calc
_refine_ls_wR_factor_gt 0.1013
_refine_ls_wR_factor_ref 0.1140
_reflns_Friedel_coverage 0.000
_reflns_number_gt 2558
_reflns_number_total 3319
_reflns_threshold_expression 'I > 2\s(I)'
_cod_data_source_file c8dt03137a2.cif
_cod_data_source_block shelx_CCDC2
_cod_depositor_comments 'Adding full bibliography for 7047874--7047877.cif.'
_cod_original_cell_volume 813.82(10)
_cod_database_code 7047876
_shelx_shelxl_version_number 2018/3
_shelx_space_group_comment
;
The symmetry employed for this shelxl refinement is uniquely defined
by the following loop, which should always be used as a source of
symmetry information in preference to the above space-group names.
They are only intended as comments.
;
_shelx_estimated_absorpt_t_min 0.852
_shelx_estimated_absorpt_t_max 0.898

loop_
_space_group_symop_operation_xyz
'x, y, z'
'-x, -y, -z'

loop_
_atom_site_label
_atom_site_type_symbol
_atom_site_fract_x
_atom_site_fract_y
_atom_site_fract_z
_atom_site_U_iso_or_equiv
_atom_site_adp_type
_atom_site_occupancy
_atom_site_site_symmetry_order
_atom_site_calc_flag
_atom_site_refinement_flags_posn
_atom_site_refinement_flags_adp
C1 C 0.7981(4) 0.1005(4) 0.2903(4) 0.0255(8) Uani 1 1 d . .
H1 H 0.823241 0.085672 0.373958 0.031 Uiso 1 1 calc R U
C2 C 0.8851(4) 0.0748(4) 0.1921(4) 0.0283(9) Uani 1 1 d . .
H2 H 0.968693 0.042592 0.207717 0.034 Uiso 1 1 calc R U
C3 C 0.8481(4) 0.0968(4) 0.0713(4) 0.0288(9) Uani 1 1 d . .
H3 H 0.907118 0.080988 0.003019 0.035 Uiso 1 1 calc R U
C4 C 0.7249(4) 0.1419(4) 0.0495(4) 0.0261(8) Uani 1 1 d . .
H4 H 0.697740 0.156816 -0.033741 0.031 Uiso 1 1 calc R U
C5 C 0.6419(4) 0.1648(4) 0.1514(4) 0.0207(7) Uani 1 1 d . .
C6 C 0.5074(4) 0.2177(4) 0.1377(4) 0.0220(8) Uani 1 1 d . .
C7 C 0.3448(4) 0.3104(4) 0.2920(4) 0.0219(8) Uani 1 1 d . .
C8 C 0.2663(4) 0.3597(4) 0.2065(4) 0.0260(8) Uani 1 1 d . .
H8 H 0.277256 0.337688 0.110880 0.031 Uiso 1 1 calc R U
C9 C 0.1735(4) 0.4402(4) 0.2616(4) 0.0265(8) Uani 1 1 d . .
H9 H 0.119947 0.472840 0.203079 0.032 Uiso 1 1 calc R U
C10 C 0.1570(4) 0.4743(4) 0.4011(4) 0.0269(8) Uani 1 1 d . .
H10 H 0.095595 0.533394 0.439112 0.032 Uiso 1 1 calc R U
C11 C 0.2297(4) 0.4224(4) 0.4856(4) 0.0247(8) Uani 1 1 d . .
H11 H 0.217140 0.445329 0.580835 0.030 Uiso 1 1 calc R U
C12 C 0.3216(4) 0.3362(4) 0.4313(4) 0.0208(7) Uani 1 1 d . .
C13 C 0.5965(3) 0.1625(4) 0.6584(3) 0.0104(6) Uani 1 1 d . .
C14 C 0.4873(4) 0.2171(4) 0.6990(4) 0.0235(8) Uani 1 1 d . .
H14 H 0.470155 0.222527 0.788750 0.028 Uiso 1 1 calc R U
C15 C 0.3938(4) 0.2680(4) 0.6261(4) 0.0210(7) Uani 1 1 d . .
C16 C 0.2679(4) 0.2939(4) 0.6976(4) 0.0215(8) Uani 1 1 d . .
C17 C 0.3032(5) 0.4185(4) 0.8381(4) 0.0278(8) Uani 1 1 d . .
H17 H 0.406463 0.493476 0.890731 0.033 Uiso 1 1 calc R U
C18 C 0.1836(5) 0.4308(5) 0.9001(4) 0.0325(10) Uani 1 1 d . .
H18 H 0.202382 0.516914 0.995293 0.039 Uiso 1 1 calc R U
C19 C 0.0368(5) 0.3163(5) 0.8214(5) 0.0329(9) Uani 1 1 d . .
H19 H -0.046906 0.321312 0.862251 0.039 Uiso 1 1 calc R U
C20 C 0.0128(5) 0.1935(5) 0.6819(4) 0.0318(9) Uani 1 1 d . .
H20 H -0.088637 0.114193 0.629180 0.038 Uiso 1 1 calc R U
N1 N 0.1258(4) 0.1812(4) 0.6178(3) 0.0271(7) Uani 1 1 d . .
N2 N 0.4080(3) 0.2811(3) 0.5072(3) 0.0196(6) Uani 1 1 d . .
N3 N 0.4526(3) 0.2422(3) 0.2553(3) 0.0195(6) Uani 1 1 d . .
N4 N 0.6799(3) 0.1455(3) 0.2712(3) 0.0211(6) Uani 1 1 d . .
O1 O 0.6590(3) 0.1058(3) 0.7276(3) 0.0326(6) Uani 1 1 d . .
O2 O 0.6427(3) 0.1579(3) 0.5441(3) 0.0232(5) Uani 1 1 d . .
O3 O 0.4640(3) 0.2344(3) 0.0294(3) 0.0268(6) Uani 1 1 d . .
Cu1 Cu 0.54524(5) 0.20021(5) 0.40089(5) 0.02250(15) Uani 1 1 d . .

loop_
_atom_site_aniso_label
_atom_site_aniso_U_11
_atom_site_aniso_U_22
_atom_site_aniso_U_33
_atom_site_aniso_U_23
_atom_site_aniso_U_13
_atom_site_aniso_U_12
C1 0.025(2) 0.028(2) 0.0241(19) 0.0137(17) 0.0065(16) 0.0098(17)
C2 0.028(2) 0.033(2) 0.026(2) 0.0139(17) 0.0118(17) 0.0144(18)
C3 0.029(2) 0.032(2) 0.026(2) 0.0134(17) 0.0145(17) 0.0105(18)
C4 0.031(2) 0.028(2) 0.0208(19) 0.0134(16) 0.0097(16) 0.0105(17)
C5 0.024(2) 0.0180(17) 0.0183(18) 0.0088(15) 0.0083(15) 0.0045(15)
C6 0.023(2) 0.0221(18) 0.0185(18) 0.0100(15) 0.0048(15) 0.0054(15)
C7 0.0216(19) 0.0204(18) 0.0236(19) 0.0111(15) 0.0072(15) 0.0070(15)
C8 0.026(2) 0.029(2) 0.027(2) 0.0166(17) 0.0095(17) 0.0100(17)
C9 0.025(2) 0.029(2) 0.031(2) 0.0193(18) 0.0076(17) 0.0121(17)
C10 0.025(2) 0.026(2) 0.034(2) 0.0152(17) 0.0117(17) 0.0128(17)
C11 0.027(2) 0.0249(19) 0.0238(19) 0.0111(16) 0.0108(16) 0.0118(16)
C12 0.0193(19) 0.0191(18) 0.0214(18) 0.0088(15) 0.0054(15) 0.0055(15)
C13 0.0119(16) 0.0155(15) 0.0077(15) 0.0080(13) 0.0053(12) 0.0054(13)
C14 0.025(2) 0.028(2) 0.0196(19) 0.0127(16) 0.0110(16) 0.0085(16)
C15 0.0210(19) 0.0186(17) 0.0195(18) 0.0069(15) 0.0084(15) 0.0046(15)
C16 0.024(2) 0.0233(18) 0.0200(18) 0.0130(16) 0.0076(15) 0.0086(16)
C17 0.034(2) 0.027(2) 0.024(2) 0.0141(17) 0.0086(17) 0.0118(17)
C18 0.053(3) 0.037(2) 0.025(2) 0.0187(19) 0.023(2) 0.030(2)
C19 0.036(3) 0.048(3) 0.039(2) 0.030(2) 0.025(2) 0.029(2)
C20 0.024(2) 0.044(2) 0.038(2) 0.025(2) 0.0145(18) 0.0163(19)
N1 0.0240(18) 0.0323(18) 0.0291(17) 0.0158(15) 0.0129(14) 0.0123(15)
N2 0.0192(16) 0.0193(15) 0.0189(15) 0.0086(12) 0.0058(12) 0.0063(12)
N3 0.0215(16) 0.0236(15) 0.0173(15) 0.0111(13) 0.0082(12) 0.0104(13)
N4 0.0244(17) 0.0220(15) 0.0179(15) 0.0105(13) 0.0085(13) 0.0077(13)
O1 0.0312(16) 0.0551(18) 0.0321(15) 0.0308(14) 0.0176(13) 0.0253(14)
O2 0.0240(14) 0.0314(14) 0.0212(13) 0.0148(11) 0.0116(11) 0.0144(11)
O3 0.0313(15) 0.0337(15) 0.0208(13) 0.0173(12) 0.0092(11) 0.0126(12)
Cu1 0.0263(3) 0.0304(3) 0.0197(3) 0.0158(2) 0.01143(19) 0.0147(2)

loop_
_atom_type_symbol
_atom_type_description
_atom_type_scat_dispersion_real
_atom_type_scat_dispersion_imag
_atom_type_scat_source
C C 0.0033 0.0016 'International Tables Vol C Tables 4.2.6.8 and 6.1.1.4'
H H 0.0000 0.0000 'International Tables Vol C Tables 4.2.6.8 and 6.1.1.4'
N N 0.0061 0.0033 'International Tables Vol C Tables 4.2.6.8 and 6.1.1.4'
O O 0.0106 0.0060 'International Tables Vol C Tables 4.2.6.8 and 6.1.1.4'
Cu Cu 0.3201 1.2651 'International Tables Vol C Tables 4.2.6.8 and 6.1.1.4'

loop_
_geom_angle_atom_site_label_1
_geom_angle_atom_site_label_2
_geom_angle_atom_site_label_3
_geom_angle
N4 C1 C2 122.0(3)
N4 C1 H1 119.0
C2 C1 H1 119.0
C3 C2 C1 118.7(3)
C3 C2 H2 120.7
C1 C2 H2 120.7
C2 C3 C4 119.8(3)
C2 C3 H3 120.1
C4 C3 H3 120.1
C5 C4 C3 118.7(3)
C5 C4 H4 120.7
C3 C4 H4 120.7
N4 C5 C4 121.4(3)
N4 C5 C6 116.5(3)
C4 C5 C6 122.1(3)
O3 C6 N3 129.1(3)
O3 C6 C5 120.0(3)
N3 C6 C5 110.9(3)
N3 C7 C8 125.2(3)
N3 C7 C12 114.9(3)
C8 C7 C12 119.8(3)
C9 C8 C7 119.8(3)
C9 C8 H8 120.1
C7 C8 H8 120.1
C8 C9 C10 120.9(3)
C8 C9 H9 119.6
C10 C9 H9 119.6
C9 C10 C11 120.2(3)
C9 C10 H10 119.9
C11 C10 H10 119.9
C10 C11 C12 120.4(3)
C10 C11 H11 119.8
C12 C11 H11 119.8
C11 C12 C7 118.7(3)
C11 C12 N2 126.8(3)
C7 C12 N2 114.3(3)
O1 C13 O2 115.3(3)
O1 C13 C14 120.9(3)
O2 C13 C14 123.7(3)
C13 C14 C15 128.6(3)
C13 C14 H14 115.7
C15 C14 H14 115.7
N2 C15 C14 124.8(3)
N2 C15 C16 124.8(3)
C14 C15 C16 110.3(3)
N1 C16 C17 124.5(3)
N1 C16 C15 114.5(3)
C17 C16 C15 120.9(3)
C16 C17 C18 117.9(4)
C16 C17 H17 121.0
C18 C17 H17 121.0
C19 C18 C17 118.9(4)
C19 C18 H18 120.6
C17 C18 H18 120.6
C18 C19 C20 119.1(3)
C18 C19 H19 120.4
C20 C19 H19 120.4
N1 C20 C19 123.1(4)
N1 C20 H20 118.4
C19 C20 H20 118.4
C20 N1 C16 116.4(3)
C15 N2 C12 127.7(3)
C15 N2 Cu1 120.5(2)
C12 N2 Cu1 111.5(2)
C6 N3 C7 127.6(3)
C6 N3 Cu1 117.8(2)
C7 N3 Cu1 114.4(2)
C1 N4 C5 119.4(3)
C1 N4 Cu1 129.5(2)
C5 N4 Cu1 111.0(2)
C13 O2 Cu1 124.4(2)
N3 Cu1 O2 178.35(11)
N3 Cu1 N2 84.81(11)
O2 Cu1 N2 96.77(11)
N3 Cu1 N4 83.84(11)
O2 Cu1 N4 94.55(11)
N2 Cu1 N4 167.59(11)

loop_
_geom_bond_atom_site_label_1
_geom_bond_atom_site_label_2
_geom_bond_distance
C1 N4 1.334(4)
C1 C2 1.382(5)
C1 H1 0.9500
C2 C3 1.376(5)
C2 H2 0.9500
C3 C4 1.383(5)
C3 H3 0.9500
C4 C5 1.382(5)
C4 H4 0.9500
C5 N4 1.351(4)
C5 C6 1.516(5)
C6 O3 1.236(4)
C6 N3 1.347(4)
C7 N3 1.389(4)
C7 C8 1.402(5)
C7 C12 1.419(5)
C8 C9 1.377(5)
C8 H8 0.9500
C9 C10 1.385(5)
C9 H9 0.9500
C10 C11 1.386(5)
C10 H10 0.9500
C11 C12 1.401(5)
C11 H11 0.9500
C12 N2 1.424(4)
C13 O1 1.263(4)
C13 O2 1.308(4)
C13 C14 1.335(4)
C14 C15 1.413(5)
C14 H14 0.9500
C15 N2 1.315(4)
C15 C16 1.512(5)
C16 N1 1.343(5)
C16 C17 1.378(5)
C17 C18 1.384(5)
C17 H17 0.9500
C18 C19 1.377(6)
C18 H18 0.9500
C19 C20 1.386(6)
C19 H19 0.9500
C20 N1 1.340(5)
C20 H20 0.9500
N2 Cu1 1.946(3)
N3 Cu1 1.894(3)
N4 Cu1 1.995(3)
O2 Cu1 1.896(2)
